data_4131928
loop_
_publ_author_name
'Wurzenberger, Maximilian H. H.'
'Szimhardt, Norbert'
'Stierstorfer, J\"org'

_publ_section_title
;
 Copper(II) Chlorate Complexes: The Renaissance of a Forgotten and
 Misjudged Energetic Anion.
;
_journal_issue 9
_journal_name_full 'Journal of the American Chemical Society'
_journal_page_first 3206
_journal_page_last 3209
_journal_paper_doi 10.1021/jacs.7b13230
_journal_volume 140
_journal_year 2018
_chemical_formula_moiety ' C10 H16 Cl2 Cu N16 O6'
_chemical_formula_sum 'C10 H16 Cl2 Cu N16 O6'
_chemical_formula_weight 590.83
_chemical_name_common 'dichlorato bis(ditetrazolylpropane copper(II)'
_chemical_name_systematic
;
dichlorato bis(ditetrazolylpropane copper(II)
;
_space_group_IT_number 15
_space_group_name_Hall '-C 2yc'
_space_group_name_H-M_alt 'C 1 2/c 1'
_symmetry_cell_setting monoclinic
_symmetry_Int_Tables_number 15
_symmetry_space_group_name_Hall '-C 2yc'
_symmetry_space_group_name_H-M 'C 1 2/c 1'
_atom_sites_solution_hydrogens geom
_audit_creation_date
;
'Tue Apr 25 17:53:09 2017'
;
_audit_creation_method SHELXL-2013
_audit_update_record 06.07.2017
_cell_angle_alpha 90
_cell_angle_beta 90.324(5)
_cell_angle_gamma 90
_cell_formula_units_Z 4
_cell_length_a 14.6638(7)
_cell_length_b 8.9883(5)
_cell_length_c 16.3538(8)
_cell_measurement_reflns_used 1460
_cell_measurement_temperature 173(2)
_cell_measurement_theta_max 27.9090
_cell_measurement_theta_min 4.5150
_cell_volume 2155.44(19)
_computing_cell_refinement
;
CrysAlisPro, Agilent Technologies,
Version 1.171.37.33 (release 27-03-2014 CrysAlis171 .NET)
(compiled Mar 27 2014,17:12:48)
;
_computing_data_collection
;
CrysAlisPro, Agilent Technologies,
Version 1.171.37.33 (release 27-03-2014 CrysAlis171 .NET)
(compiled Mar 27 2014,17:12:48)
;
_computing_data_reduction
;
CrysAlisPro, Agilent Technologies,
Version 1.171.37.33 (release 27-03-2014 CrysAlis171 .NET)
(compiled Mar 27 2014,17:12:48)
;
_computing_structure_refinement 'SHELXL-2013 (Sheldrick, 2013)'
_diffrn_ambient_temperature 173(2)
_diffrn_detector 'CCD plate'
_diffrn_detector_area_resol_mean 15.9809
_diffrn_detector_type Sapphire3
_diffrn_measured_fraction_theta_full 0.995
_diffrn_measured_fraction_theta_max 0.996
_diffrn_measurement_details
;
#__ type_ start__ end____ width___ exp.time_
  1 omega   -3.00   30.00   1.0000    5.0000
omega____ theta____ kappa____ phi______ frames
    -      -28.6994   93.0000  105.0000 33

#__ type_ start__ end____ width___ exp.time_
  2 omega    7.00   94.00   1.0000    5.0000
omega____ theta____ kappa____ phi______ frames
    -       29.7932   38.0000  120.0000 87

#__ type_ start__ end____ width___ exp.time_
  3 omega   41.00   68.00   1.0000    5.0000
omega____ theta____ kappa____ phi______ frames
    -       29.7932  -93.0000   -6.0000 27

#__ type_ start__ end____ width___ exp.time_
  4 omega  -44.00   42.00   1.0000    5.0000
omega____ theta____ kappa____ phi______ frames
    -      -28.6994   57.0000    0.0000 86

#__ type_ start__ end____ width___ exp.time_
  5 omega  -58.00  -22.00   1.0000    5.0000
omega____ theta____ kappa____ phi______ frames
    -      -28.6994   93.0000  105.0000 36

#__ type_ start__ end____ width___ exp.time_
  6 omega  -96.00  -54.00   1.0000    5.0000
omega____ theta____ kappa____ phi______ frames
    -      -28.6994  -57.0000 -150.0000 42

#__ type_ start__ end____ width___ exp.time_
  7 omega   -1.00   71.00   1.0000    5.0000
omega____ theta____ kappa____ phi______ frames
    -       29.7932  -99.0000 -180.0000 72

#__ type_ start__ end____ width___ exp.time_
  8 omega   37.00  112.00   1.0000    5.0000
omega____ theta____ kappa____ phi______ frames
    -       29.7932 -179.0000    0.0000 75

#__ type_ start__ end____ width___ exp.time_
  9 omega  -25.00    1.00   1.0000    5.0000
omega____ theta____ kappa____ phi______ frames
    -       29.7932  -93.0000   -6.0000 26

;
_diffrn_measurement_device 'four-circle diffractometer'
_diffrn_measurement_device_type 'Xcalibur, Sapphire3'
_diffrn_measurement_method '\w scans'
_diffrn_orient_matrix_UB_11 -0.0129948000
_diffrn_orient_matrix_UB_12 -0.0592815000
_diffrn_orient_matrix_UB_13 0.0260803000
_diffrn_orient_matrix_UB_21 -0.0127858000
_diffrn_orient_matrix_UB_22 0.0520246000
_diffrn_orient_matrix_UB_23 0.0304724000
_diffrn_orient_matrix_UB_31 -0.0448086000
_diffrn_orient_matrix_UB_32 0.0023395000
_diffrn_orient_matrix_UB_33 -0.0165075000
_diffrn_radiation_monochromator graphite
_diffrn_radiation_probe x-ray
_diffrn_radiation_type MoK\a
_diffrn_radiation_wavelength 0.71073
_diffrn_reflns_av_R_equivalents 0.0577
_diffrn_reflns_av_sigmaI/netI 0.1258
_diffrn_reflns_av_unetI/netI 0.0566
_diffrn_reflns_Laue_measured_fraction_full 0.995
_diffrn_reflns_Laue_measured_fraction_max 0.996
_diffrn_reflns_limit_h_max 18
_diffrn_reflns_limit_h_min -18
_diffrn_reflns_limit_k_max 11
_diffrn_reflns_limit_k_min -11
_diffrn_reflns_limit_l_max 20
_diffrn_reflns_limit_l_min -20
_diffrn_reflns_number 8158
_diffrn_reflns_point_group_measured_fraction_full 0.995
_diffrn_reflns_point_group_measured_fraction_max 0.996
_diffrn_reflns_theta_full 25.242
_diffrn_reflns_theta_max 25.996
_diffrn_reflns_theta_min 4.535
_diffrn_source 'Enhance (Mo) X-ray Source'
_exptl_absorpt_coefficient_mu 1.331
_exptl_absorpt_correction_T_max 1.00000
_exptl_absorpt_correction_T_min 0.94387
_exptl_absorpt_correction_type multi-scan
_exptl_absorpt_process_details
;
CrysAlisPro, Agilent Technologies,
Version 1.171.37.33 (release 27-03-2014 CrysAlis171 .NET)
(compiled Mar 27 2014,17:12:48)
Empirical absorption correction using spherical harmonics,
 implemented in SCALE3 ABSPACK scaling algorithm.
;
_exptl_crystal_colour blue
_exptl_crystal_density_diffrn 1.821
_exptl_crystal_description plate
_exptl_crystal_F_000 1196
_exptl_crystal_size_max 0.345
_exptl_crystal_size_mid 0.162
_exptl_crystal_size_min 0.076
_refine_diff_density_max 0.755
_refine_diff_density_min -0.344
_refine_diff_density_rms 0.092
_refine_ls_extinction_method none
_refine_ls_goodness_of_fit_ref 1.056
_refine_ls_hydrogen_treatment constr
_refine_ls_matrix_type full
_refine_ls_number_parameters 160
_refine_ls_number_reflns 2109
_refine_ls_number_restraints 0
_refine_ls_restrained_S_all 1.056
_refine_ls_R_factor_all 0.0667
_refine_ls_R_factor_gt 0.0437
_refine_ls_shift/su_max 0.000
_refine_ls_shift/su_mean 0.000
_refine_ls_structure_factor_coef Fsqd
_refine_ls_weighting_details 'w=1/[\s^2^(Fo^2^)+(0.0358P)^2^+5.1600P] where P=(Fo^2^+2Fc^2^)/3'
_refine_ls_weighting_scheme calc
_refine_ls_wR_factor_gt 0.0920
_refine_ls_wR_factor_ref 0.1043
_reflns_Friedel_coverage 0.000
_reflns_number_gt 1607
_reflns_number_total 2109
_reflns_threshold_expression 'I > 2\s(I)'
_cod_data_source_file ja7b13230_si_002.cif
_cod_data_source_block mx189
_cod_database_code 4131928
_shelx_space_group_comment
;
The symmetry employed for this shelxl refinement is uniquely defined
by the following loop, which should always be used as a source of
symmetry information in preference to the above space-group names.
They are only intended as comments.
;
_shelx_estimated_absorpt_t_min 0.657
_shelx_estimated_absorpt_t_max 0.906
_shelxl_version_number 2013-4

loop_
_space_group_symop_operation_xyz
'x, y, z'
'-x, y, -z+1/2'
'x+1/2, y+1/2, z'
'-x+1/2, y+1/2, -z+1/2'
'-x, -y, -z'
'x, -y, z-1/2'
'-x+1/2, -y+1/2, -z'
'x+1/2, -y+1/2, z-1/2'

loop_
_atom_site_label
_atom_site_type_symbol
_atom_site_fract_x
_atom_site_fract_y
_atom_site_fract_z
_atom_site_U_iso_or_equiv
_atom_site_adp_type
_atom_site_occupancy
_atom_site_site_symmetry_order
_atom_site_calc_flag
_atom_site_refinement_flags_posn
_atom_site_refinement_flags_adp
_atom_site_refinement_flags_occupancy
Cu1 Cu 0.5000 0.0000 0.5000 0.02002(19) Uani 1 2 d S . P
Cl1 Cl 0.40245(6) 0.29663(10) 0.60092(6) 0.0250(2) Uani 1 1 d . . .
N7 N 0.4064(3) 0.2128(4) 0.3905(2) 0.0399(9) Uani 1 1 d . . .
O1 O 0.48585(17) 0.2281(3) 0.56407(16) 0.0297(6) Uani 1 1 d . . .
O3 O 0.4217(2) 0.4559(3) 0.6112(2) 0.0425(8) Uani 1 1 d . . .
O2 O 0.3925(2) 0.2295(4) 0.68182(18) 0.0462(8) Uani 1 1 d . . .
N5 N 0.3696(3) 0.1005(4) 0.2768(2) 0.0580(13) Uani 1 1 d . . .
C4 C 0.3210(3) 0.3619(5) 0.2898(2) 0.0345(10) Uani 1 1 d . . .
H4A H 0.3209 0.3624 0.2293 0.041 Uiso 1 1 calc R U .
H4B H 0.2568 0.3610 0.3081 0.041 Uiso 1 1 calc R U .
N2 N 0.2450(2) -0.0877(3) 0.57714(17) 0.0210(7) Uani 1 1 d . . .
N4 N 0.3816(2) -0.0823(3) 0.54193(17) 0.0205(7) Uani 1 1 d . . .
N8 N 0.4349(2) 0.0748(3) 0.39694(18) 0.0230(7) Uani 1 1 d . . .
N1 N 0.2750(2) -0.2243(3) 0.59512(18) 0.0238(7) Uani 1 1 d . . .
N3 N 0.3063(2) -0.0005(3) 0.54521(18) 0.0226(7) Uani 1 1 d . . .
C1 C 0.3609(3) -0.2164(4) 0.5723(2) 0.0230(8) Uani 1 1 d . . .
H1 H 0.4031 -0.2962 0.5768 0.028 Uiso 1 1 calc R U .
N6 N 0.3670(2) 0.2245(4) 0.31921(19) 0.0308(8) Uani 1 1 d . . .
C2 C 0.1508(3) -0.0399(5) 0.5923(2) 0.0298(9) Uani 1 1 d . . .
H2A H 0.1087 -0.1211 0.5763 0.036 Uiso 1 1 calc R U .
H2B H 0.1369 0.0474 0.5574 0.036 Uiso 1 1 calc R U .
C3 C 0.4111(4) 0.0093(5) 0.3275(3) 0.0508(14) Uani 1 1 d . . .
H3 H 0.4227 -0.0924 0.3157 0.061 Uiso 1 1 calc R U .
C5 C 0.3658(3) 0.4996(5) 0.3199(2) 0.0335(10) Uani 1 1 d . . .
H5A H 0.3451 0.5836 0.2853 0.040 Uiso 1 1 calc R U .
H5B H 0.4324 0.4891 0.3120 0.040 Uiso 1 1 calc R U .

loop_
_atom_site_aniso_label
_atom_site_aniso_U_11
_atom_site_aniso_U_22
_atom_site_aniso_U_33
_atom_site_aniso_U_23
_atom_site_aniso_U_13
_atom_site_aniso_U_12
Cu1 0.0247(3) 0.0165(3) 0.0188(3) 0.0027(3) -0.0001(2) 0.0008(3)
Cl1 0.0278(5) 0.0198(5) 0.0275(5) -0.0029(4) -0.0004(4) 0.0020(4)
N7 0.069(3) 0.027(2) 0.0241(19) -0.0013(16) -0.0157(18) 0.0112(19)
O1 0.0320(14) 0.0244(15) 0.0327(15) -0.0063(12) 0.0060(12) -0.0003(12)
O3 0.0550(19) 0.0158(15) 0.057(2) -0.0001(14) 0.0002(16) 0.0053(14)
O2 0.069(2) 0.0415(19) 0.0282(16) 0.0031(14) 0.0158(15) -0.0061(17)
N5 0.110(4) 0.031(2) 0.033(2) -0.0109(18) -0.031(2) 0.024(2)
C4 0.048(3) 0.033(2) 0.023(2) 0.0007(18) -0.0064(19) 0.010(2)
N2 0.0286(17) 0.0164(16) 0.0179(16) -0.0029(13) -0.0019(13) -0.0006(14)
N4 0.0266(16) 0.0161(16) 0.0187(16) 0.0009(13) -0.0017(13) 0.0028(13)
N8 0.0320(17) 0.0147(17) 0.0222(17) 0.0017(13) -0.0005(14) 0.0018(14)
N1 0.0333(17) 0.0184(17) 0.0196(16) 0.0016(13) 0.0001(13) 0.0035(14)
N3 0.0271(16) 0.0169(16) 0.0239(16) -0.0019(13) 0.0023(13) -0.0016(14)
C1 0.030(2) 0.0169(19) 0.0217(19) 0.0006(15) -0.0009(16) 0.0027(16)
N6 0.050(2) 0.0231(18) 0.0195(17) -0.0032(14) -0.0076(15) 0.0070(16)
C2 0.028(2) 0.029(2) 0.032(2) -0.0003(18) 0.0046(17) 0.0029(17)
C3 0.091(4) 0.025(2) 0.036(3) -0.011(2) -0.027(3) 0.018(3)
C5 0.048(2) 0.027(2) 0.026(2) 0.0065(19) 0.0095(18) 0.010(2)

loop_
_atom_type_symbol
_atom_type_description
_atom_type_scat_dispersion_real
_atom_type_scat_dispersion_imag
_atom_type_scat_source
C C 0.0033 0.0016 'International Tables Vol C Tables 4.2.6.8 and 6.1.1.4'
H H 0.0000 0.0000 'International Tables Vol C Tables 4.2.6.8 and 6.1.1.4'
N N 0.0061 0.0033 'International Tables Vol C Tables 4.2.6.8 and 6.1.1.4'
O O 0.0106 0.0060 'International Tables Vol C Tables 4.2.6.8 and 6.1.1.4'
Cl Cl 0.1484 0.1585 'International Tables Vol C Tables 4.2.6.8 and 6.1.1.4'
Cu Cu 0.3201 1.2651 'International Tables Vol C Tables 4.2.6.8 and 6.1.1.4'

loop_
_geom_angle_atom_site_label_1
_geom_angle_atom_site_label_2
_geom_angle_atom_site_label_3
_geom_angle
_geom_angle_site_symmetry_1
_geom_angle_site_symmetry_3
N4 Cu1 N4 180.0 . 5_656
N4 Cu1 N8 90.12(12) . .
N4 Cu1 N8 89.88(12) 5_656 .
N4 Cu1 N8 89.88(12) . 5_656
N4 Cu1 N8 90.12(12) 5_656 5_656
N8 Cu1 N8 180.0 . 5_656
N4 Cu1 O1 84.75(11) . 5_656
N4 Cu1 O1 95.25(11) 5_656 5_656
N8 Cu1 O1 87.74(11) . 5_656
N8 Cu1 O1 92.25(11) 5_656 5_656
N4 Cu1 O1 95.25(11) . .
N4 Cu1 O1 84.75(11) 5_656 .
N8 Cu1 O1 92.26(11) . .
N8 Cu1 O1 87.75(11) 5_656 .
O1 Cu1 O1 180.0 5_656 .
O2 Cl1 O3 108.59(19) . .
O2 Cl1 O1 106.25(18) . .
O3 Cl1 O1 106.85(17) . .
N6 N7 N8 106.7(3) . .
Cl1 O1 Cu1 128.48(15) . .
C3 N5 N6 102.2(3) . .
C5 C4 N6 112.7(3) . .
C5 C4 H4A 109.0 . .
N6 C4 H4A 109.0 . .
C5 C4 H4B 109.0 . .
N6 C4 H4B 109.0 . .
H4A C4 H4B 107.8 . .
N3 N2 N1 114.4(3) . .
N3 N2 C2 122.9(3) . .
N1 N2 C2 122.7(3) . .
N3 N4 C1 107.1(3) . .
N3 N4 Cu1 122.0(2) . .
C1 N4 Cu1 130.9(3) . .
N7 N8 C3 105.6(3) . .
N7 N8 Cu1 121.6(2) . .
C3 N8 Cu1 132.9(3) . .
C1 N1 N2 101.7(3) . .
N2 N3 N4 105.0(3) . .
N1 C1 N4 111.9(3) . .
N1 C1 H1 124.1 . .
N4 C1 H1 124.1 . .
N7 N6 N5 112.9(3) . .
N7 N6 C4 123.7(3) . .
N5 N6 C4 123.3(3) . .
N2 C2 C5 112.9(3) . 7_556
N2 C2 H2A 109.0 . .
C5 C2 H2A 109.0 7_556 .
N2 C2 H2B 109.0 . .
C5 C2 H2B 109.0 7_556 .
H2A C2 H2B 107.8 . .
N5 C3 N8 112.5(4) . .
N5 C3 H3 123.7 . .
N8 C3 H3 123.7 . .
C4 C5 C2 116.3(4) . 7_556
C4 C5 H5A 108.2 . .
C2 C5 H5A 108.2 7_556 .
C4 C5 H5B 108.2 . .
C2 C5 H5B 108.2 7_556 .
H5A C5 H5B 107.4 . .

loop_
_geom_bond_atom_site_label_1
_geom_bond_atom_site_label_2
_geom_bond_distance
_geom_bond_site_symmetry_2
Cu1 N4 2.012(3) .
Cu1 N4 2.012(3) 5_656
Cu1 N8 2.046(3) .
Cu1 N8 2.046(3) 5_656
Cu1 O1 2.312(3) 5_656
Cu1 O1 2.312(3) .
Cl1 O2 1.462(3) .
Cl1 O3 1.468(3) .
Cl1 O1 1.499(3) .
N7 N6 1.302(4) .
N7 N8 1.314(4) .
N5 C3 1.313(5) .
N5 N6 1.314(5) .
C4 C5 1.485(6) .
C4 N6 1.485(5) .
C4 H4A 0.9900 .
C4 H4B 0.9900 .
N2 N3 1.304(4) .
N2 N1 1.337(4) .
N2 C2 1.469(5) .
N4 N3 1.327(4) .
N4 C1 1.339(5) .
N8 C3 1.324(5) .
N1 C1 1.317(5) .
C1 H1 0.9500 .
C2 C5 1.502(5) 7_556
C2 H2A 0.9900 .
C2 H2B 0.9900 .
C3 H3 0.9500 .
C5 C2 1.502(5) 7_556
C5 H5A 0.9900 .
C5 H5B 0.9900 .

loop_
_geom_hbond_atom_site_label_D
_geom_hbond_atom_site_label_H
_geom_hbond_atom_site_label_A
_geom_hbond_distance_DH
_geom_hbond_distance_HA
_geom_hbond_distance_DA
_geom_hbond_angle_DHA
_geom_hbond_site_symmetry_A
C4 H4B O2 0.99 2.34 3.273(6) 156.2 7_556
C4 H4A N1 0.99 2.61 3.478(5) 147.0 6
C1 H1 O3 0.95 2.31 3.142(5) 145.3 1_545
C2 H2A O1 0.99 2.26 3.225(5) 163.8 3_445
C2 H2B N7 0.99 2.40 3.070(5) 124.1 7_556
C3 H3 O2 0.95 2.55 3.218(5) 127.6 6
C5 H5A O2 0.99 2.49 3.345(5) 144.9 6_565
C5 H5B O3 0.99 2.52 3.331(5) 138.7 5_666

loop_
_geom_torsion_atom_site_label_1
_geom_torsion_atom_site_label_2
_geom_torsion_atom_site_label_3
_geom_torsion_atom_site_label_4
_geom_torsion
_geom_torsion_site_symmetry_4
O2 Cl1 O1 Cu1 80.8(2) .
O3 Cl1 O1 Cu1 -163.39(19) .
N6 N7 N8 C3 0.2(5) .
N6 N7 N8 Cu1 -179.0(2) .
N3 N2 N1 C1 0.3(4) .
C2 N2 N1 C1 -179.6(3) .
N1 N2 N3 N4 -0.4(4) .
C2 N2 N3 N4 179.5(3) .
C1 N4 N3 N2 0.2(4) .
Cu1 N4 N3 N2 -178.3(2) .
N2 N1 C1 N4 -0.1(4) .
N3 N4 C1 N1 -0.1(4) .
Cu1 N4 C1 N1 178.3(2) .
N8 N7 N6 N5 -1.3(5) .
N8 N7 N6 C4 176.7(4) .
C3 N5 N6 N7 1.7(6) .
C3 N5 N6 C4 -176.3(4) .
C5 C4 N6 N7 33.8(6) .
C5 C4 N6 N5 -148.4(4) .
N3 N2 C2 C5 -100.6(4) 7_556
N1 N2 C2 C5 79.2(4) 7_556
N6 N5 C3 N8 -1.6(6) .
N7 N8 C3 N5 0.9(6) .
Cu1 N8 C3 N5 180.0(3) .
N6 C4 C5 C2 -75.6(5) 7_556
